data_7112955
loop_
_publ_author_name
'Pho, Toan V.'
'Zalar, Peter'
'Garcia, Andres'
'Nguyen, Thuc-Quyen'
'Wudl, Fred'

_publ_section_title
;
 Electron injection barrier reduction for organic light-emitting devices
 by quinacridone derivatives.
;
_journal_issue 43
_journal_name_full 'Chemical communications (Cambridge, England)'
_journal_page_first 8210
_journal_page_last 8212
_journal_paper_doi 10.1039/c0cc01596b
_journal_volume 46
_journal_year 2010
_chemical_formula_sum 'C37 H35 N O6 P S'
_chemical_formula_weight 652.69
_space_group_IT_number 14
_symmetry_cell_setting monoclinic
_symmetry_Int_Tables_number 14
_symmetry_space_group_name_Hall '-P 2ybc'
_symmetry_space_group_name_H-M 'P 1 21/c 1'
_atom_sites_solution_hydrogens geom
_atom_sites_solution_primary direct
_atom_sites_solution_secondary difmap
_audit_creation_method SHELXL-97
_cell_angle_alpha 90.00
_cell_angle_beta 92.369(2)
_cell_angle_gamma 90.00
_cell_formula_units_Z 4
_cell_length_a 7.3154(11)
_cell_length_b 17.414(3)
_cell_length_c 25.418(4)
_cell_measurement_temperature 293(2)
_cell_volume 3235.2(9)
_computing_structure_refinement 'SHELXL-97 (Sheldrick, 1997)'
_computing_structure_solution 'SHELXS-97 (Sheldrick, 1990)'
_diffrn_ambient_temperature 293(2)
_diffrn_measured_fraction_theta_full 0.971
_diffrn_measured_fraction_theta_max 0.971
_diffrn_measurement_device_type 'ccd area detector'
_diffrn_measurement_method 'omega scan'
_diffrn_radiation_monochromator graphite
_diffrn_radiation_type MoK\a
_diffrn_radiation_wavelength 0.71073
_diffrn_reflns_av_R_equivalents 0.1133
_diffrn_reflns_av_sigmaI/netI 0.1160
_diffrn_reflns_limit_h_max 8
_diffrn_reflns_limit_h_min -9
_diffrn_reflns_limit_k_max 21
_diffrn_reflns_limit_k_min -21
_diffrn_reflns_limit_l_max 31
_diffrn_reflns_limit_l_min -31
_diffrn_reflns_number 25802
_diffrn_reflns_theta_full 26.53
_diffrn_reflns_theta_max 26.53
_diffrn_reflns_theta_min 2.79
_diffrn_source 'fine-focus sealed tube'
_exptl_absorpt_coefficient_mu 0.198
_exptl_absorpt_correction_T_max 1
_exptl_absorpt_correction_T_min 0.62
_exptl_absorpt_correction_type multi-scan
_exptl_absorpt_process_details sadabs
_exptl_crystal_colour red
_exptl_crystal_density_diffrn 1.340
_exptl_crystal_density_method 'not measured'
_exptl_crystal_description block
_exptl_crystal_F_000 1372
_exptl_crystal_size_max 0.3
_exptl_crystal_size_mid 0.2
_exptl_crystal_size_min 0.1
_refine_diff_density_max 0.293
_refine_diff_density_min -0.216
_refine_diff_density_rms 0.059
_refine_ls_extinction_method none
_refine_ls_goodness_of_fit_ref 1.066
_refine_ls_hydrogen_treatment mixed
_refine_ls_matrix_type full
_refine_ls_number_parameters 427
_refine_ls_number_reflns 6535
_refine_ls_number_restraints 6
_refine_ls_restrained_S_all 1.066
_refine_ls_R_factor_all 0.1897
_refine_ls_R_factor_gt 0.0728
_refine_ls_shift/su_max 0.200
_refine_ls_shift/su_mean 0.005
_refine_ls_structure_factor_coef Fsqd
_refine_ls_weighting_details 'calc w=1/[\s^2^(Fo^2^)+(0.0600P)^2^+0.0000P] where P=(Fo^2^+2Fc^2^)/3'
_refine_ls_weighting_scheme calc
_refine_ls_wR_factor_gt 0.1388
_refine_ls_wR_factor_ref 0.1708
_reflns_number_gt 2693
_reflns_number_total 6535
_reflns_threshold_expression >2sigma(I)
_cod_data_source_file c0cc01596b.txt
_cod_data_source_block phom
_cod_depositor_comments
;
The following automatic conversions were performed:

'_exptl_absorpt_correction_type' value 'multi scan' changed to
'multi-scan' according to
/usr/data/users/saulius/automatic-downloads/retrospective/RSC/lib/dictionaries/cif_core.dic
dictionary named 'cif_core.dic' version 2.4.2 from 2011-04-26.

Automatic conversion script
Id: cif_fix_values 2281 2013-09-26 08:29:07Z andrius 
;
_cod_original_cell_volume 3235.4(8)
_cod_original_sg_symbol_H-M 'P 21/c'
_cod_database_code 7112955

loop_
_symmetry_equiv_pos_as_xyz
'x, y, z'
'-x, y+1/2, -z+1/2'
'-x, -y, -z'
'x, -y-1/2, z-1/2'

loop_
_atom_site_label
_atom_site_type_symbol
_atom_site_fract_x
_atom_site_fract_y
_atom_site_fract_z
_atom_site_U_iso_or_equiv
_atom_site_adp_type
_atom_site_occupancy
_atom_site_symmetry_multiplicity
_atom_site_calc_flag
_atom_site_refinement_flags
C1 C 0.3400(6) 0.7277(3) 0.41316(17) 0.0816(13) Uani 1 1 d .
H1A H 0.2310 0.6982 0.4040 0.098 Uiso 1 1 calc R
H1B H 0.3767 0.7160 0.4494 0.098 Uiso 1 1 calc R
C2 C 0.2977(6) 0.8102(2) 0.40851(16) 0.0751(12) Uani 1 1 d .
H2A H 0.2274 0.8190 0.3759 0.090 Uiso 1 1 calc R
H2B H 0.4113 0.8387 0.4067 0.090 Uiso 1 1 calc R
C3 C 0.1893(5) 0.8412(3) 0.45478(16) 0.0698(12) Uani 1 1 d .
H3A H 0.0640 0.8231 0.4515 0.084 Uiso 1 1 calc R
H3B H 0.2431 0.8220 0.4877 0.084 Uiso 1 1 calc R
C4 C 0.0504(5) 0.9660(3) 0.43016(14) 0.0568(10) Uani 1 1 d .
C5 C -0.1026(6) 0.9287(3) 0.40566(16) 0.0753(13) Uani 1 1 d .
H5 H -0.1112 0.8754 0.4060 0.090 Uiso 1 1 calc R
C6 C -0.2368(6) 0.9718(4) 0.38157(17) 0.0872(15) Uani 1 1 d .
H6 H -0.3374 0.9469 0.3658 0.105 Uiso 1 1 calc R
C7 C -0.2297(7) 1.0503(4) 0.37966(19) 0.0978(17) Uani 1 1 d .
H7 H -0.3233 1.0780 0.3626 0.117 Uiso 1 1 calc R
C8 C -0.0837(6) 1.0874(3) 0.40302(16) 0.0791(13) Uani 1 1 d .
H8 H -0.0784 1.1408 0.4019 0.095 Uiso 1 1 calc R
C9 C 0.0577(5) 1.0465(3) 0.42860(14) 0.0596(11) Uani 1 1 d .
C10 C 0.2114(5) 1.0882(3) 0.45195(15) 0.0631(11) Uani 1 1 d .
C11 C 0.3572(5) 1.0421(2) 0.47675(14) 0.0521(9) Uani 1 1 d .
C12 C 0.3455(5) 0.9617(2) 0.47729(13) 0.0498(9) Uani 1 1 d .
C13 C 0.5087(5) 1.0788(2) 0.49949(14) 0.0581(10) Uani 1 1 d .
H13 H 0.5131 1.1322 0.4992 0.070 Uiso 1 1 calc R
C14 C 0.2016(4) 0.4789(2) 0.34670(14) 0.0490(9) Uani 1 1 d .
C15 C 0.0621(5) 0.5176(2) 0.31897(16) 0.0626(11) Uani 1 1 d .
H15 H 0.0438 0.5102 0.2829 0.075 Uiso 1 1 calc R
C16 C -0.0486(5) 0.5670(2) 0.3454(2) 0.0751(13) Uani 1 1 d .
H16 H -0.1417 0.5933 0.3270 0.090 Uiso 1 1 calc R
C17 C -0.0229(6) 0.5778(2) 0.3984(2) 0.0753(13) Uani 1 1 d .
H17 H -0.0987 0.6114 0.4158 0.090 Uiso 1 1 calc R
C18 C 0.1117(6) 0.5402(3) 0.42572(17) 0.0729(12) Uani 1 1 d .
H18 H 0.1284 0.5482 0.4618 0.087 Uiso 1 1 calc R
C19 C 0.2254(5) 0.4896(2) 0.40023(16) 0.0589(10) Uani 1 1 d .
H19 H 0.3169 0.4633 0.4192 0.071 Uiso 1 1 calc R
C20 C 0.4969(4) 0.3676(2) 0.35781(14) 0.0513(10) Uani 1 1 d .
C21 C 0.4795(5) 0.2914(3) 0.37285(16) 0.0671(11) Uani 1 1 d .
H21 H 0.3844 0.2614 0.3587 0.081 Uiso 1 1 calc R
C22 C 0.6049(7) 0.2606(3) 0.40906(18) 0.0827(13) Uani 1 1 d .
H22 H 0.5940 0.2095 0.4193 0.099 Uiso 1 1 calc R
C23 C 0.7456(6) 0.3044(3) 0.43016(17) 0.0769(13) Uani 1 1 d .
H23 H 0.8299 0.2828 0.4542 0.092 Uiso 1 1 calc R
C24 C 0.7622(5) 0.3792(3) 0.41603(16) 0.0701(12) Uani 1 1 d .
H24 H 0.8561 0.4092 0.4309 0.084 Uiso 1 1 calc R
C25 C 0.6395(5) 0.4106(2) 0.37954(14) 0.0599(10) Uani 1 1 d .
H25 H 0.6529 0.4615 0.3694 0.072 Uiso 1 1 calc R
C26 C 0.1895(4) 0.3441(2) 0.28253(15) 0.0541(10) Uani 1 1 d .
C27 C 0.0518(5) 0.3145(3) 0.31302(17) 0.0761(13) Uani 1 1 d .
H27 H 0.0430 0.3304 0.3478 0.091 Uiso 1 1 calc R
C28 C -0.0701(6) 0.2624(3) 0.2921(2) 0.0868(14) Uani 1 1 d .
H28 H -0.1613 0.2429 0.3128 0.104 Uiso 1 1 calc R
C29 C -0.0595(6) 0.2383(3) 0.2408(2) 0.0818(14) Uani 1 1 d .
H29 H -0.1437 0.2030 0.2267 0.098 Uiso 1 1 calc R
C30 C 0.0736(6) 0.2660(3) 0.21084(17) 0.0790(13) Uani 1 1 d .
H30 H 0.0813 0.2496 0.1762 0.095 Uiso 1 1 calc R
C31 C 0.1986(5) 0.3186(2) 0.23143(17) 0.0671(11) Uani 1 1 d .
H31 H 0.2902 0.3371 0.2105 0.081 Uiso 1 1 calc R
C32 C 0.4744(5) 0.4632(2) 0.26599(13) 0.0507(9) Uani 1 1 d .
C33 C 0.5976(5) 0.4227(3) 0.23621(16) 0.0693(12) Uani 1 1 d .
H33 H 0.6026 0.3694 0.2378 0.083 Uiso 1 1 calc R
C34 C 0.7127(6) 0.4630(4) 0.20417(17) 0.0857(15) Uani 1 1 d .
H34 H 0.7943 0.4363 0.1839 0.103 Uiso 1 1 calc R
C35 C 0.7084(7) 0.5411(4) 0.20186(18) 0.0901(16) Uani 1 1 d .
H35 H 0.7870 0.5671 0.1802 0.108 Uiso 1 1 calc R
C36 C 0.5884(6) 0.5815(3) 0.23133(17) 0.0810(13) Uani 1 1 d .
H36 H 0.5849 0.6349 0.2296 0.097 Uiso 1 1 calc R
C37 C 0.4728(5) 0.5423(3) 0.26363(15) 0.0646(11) Uani 1 1 d .
H37 H 0.3929 0.5697 0.2841 0.078 Uiso 1 1 calc R
H51 H 0.560(8) 0.592(2) 0.4573(14) 0.150 Uiso 1 1 d D
H52 H 0.574(8) 0.5243(10) 0.487(2) 0.150 Uiso 1 1 d D
H61 H 0.184(7) 0.3490(11) 0.487(3) 0.150 Uiso 1 1 d D
H62 H 0.250(5) 0.276(2) 0.500(2) 0.150 Uiso 1 1 d D
N N 0.1909(4) 0.92501(19) 0.45527(12) 0.0573(8) Uani 1 1 d .
O1 O 0.2198(4) 1.1590(2) 0.45058(14) 0.1055(11) Uani 1 1 d .
O2 O 0.4597(4) 0.72189(18) 0.31908(11) 0.0900(9) Uani 1 1 d .
O3 O 0.5367(4) 0.61861(17) 0.37885(11) 0.0856(9) Uani 1 1 d .
O4 O 0.6773(4) 0.74340(18) 0.39134(12) 0.0985(10) Uani 1 1 d .
O5 O 0.5947(6) 0.5688(2) 0.48327(14) 0.1242(13) Uani 1 1 d D
O6 O 0.1680(6) 0.3044(4) 0.4928(4) 0.239(3) Uani 1 1 d D
P P 0.34066(12) 0.41297(6) 0.31237(4) 0.0525(3) Uani 1 1 d .
S S 0.51694(14) 0.70083(7) 0.37159(5) 0.0716(4) Uani 1 1 d .

loop_
_atom_site_aniso_label
_atom_site_aniso_U_11
_atom_site_aniso_U_22
_atom_site_aniso_U_33
_atom_site_aniso_U_23
_atom_site_aniso_U_13
_atom_site_aniso_U_12
C1 0.082(3) 0.071(4) 0.093(3) -0.002(3) 0.012(2) 0.007(3)
C2 0.086(3) 0.062(3) 0.078(3) -0.006(2) 0.011(2) 0.010(2)
C3 0.059(2) 0.070(3) 0.081(3) -0.006(2) 0.003(2) 0.001(2)
C4 0.049(2) 0.075(3) 0.047(2) -0.007(2) 0.0074(18) 0.012(2)
C5 0.063(3) 0.092(4) 0.070(3) -0.019(3) 0.001(2) 0.002(3)
C6 0.056(3) 0.127(5) 0.077(3) -0.023(3) -0.011(2) 0.015(3)
C7 0.079(4) 0.122(5) 0.091(4) -0.013(4) -0.013(3) 0.033(4)
C8 0.065(3) 0.097(4) 0.075(3) 0.000(3) -0.011(2) 0.019(3)
C9 0.056(3) 0.072(3) 0.050(2) -0.003(2) 0.0028(19) 0.014(2)
C10 0.061(3) 0.060(3) 0.069(3) 0.002(3) 0.000(2) 0.008(3)
C11 0.051(2) 0.051(3) 0.054(2) -0.002(2) 0.0020(18) 0.006(2)
C12 0.045(2) 0.057(3) 0.047(2) -0.006(2) 0.0050(17) 0.000(2)
C13 0.061(2) 0.050(3) 0.063(3) 0.000(2) 0.003(2) 0.003(2)
C14 0.041(2) 0.054(3) 0.052(2) -0.0040(19) 0.0042(17) -0.0005(18)
C15 0.048(2) 0.067(3) 0.072(3) -0.002(2) -0.005(2) 0.007(2)
C16 0.049(3) 0.064(3) 0.112(4) 0.003(3) 0.004(3) 0.012(2)
C17 0.059(3) 0.065(3) 0.104(4) -0.017(3) 0.020(3) 0.000(2)
C18 0.069(3) 0.083(3) 0.068(3) -0.023(3) 0.019(2) -0.009(3)
C19 0.051(2) 0.061(3) 0.064(3) -0.004(2) 0.009(2) -0.002(2)
C20 0.037(2) 0.058(3) 0.060(3) -0.004(2) 0.0094(17) 0.0032(19)
C21 0.051(2) 0.065(3) 0.086(3) 0.005(2) 0.003(2) 0.006(2)
C22 0.076(3) 0.072(3) 0.100(4) 0.021(3) 0.008(3) 0.007(3)
C23 0.055(3) 0.102(4) 0.073(3) 0.020(3) 0.001(2) 0.013(3)
C24 0.045(2) 0.093(4) 0.072(3) 0.007(3) 0.000(2) -0.005(2)
C25 0.044(2) 0.069(3) 0.067(3) 0.011(2) 0.0056(19) 0.004(2)
C26 0.043(2) 0.059(3) 0.060(3) -0.005(2) 0.0053(18) 0.0067(19)
C27 0.056(3) 0.094(4) 0.079(3) -0.021(3) 0.017(2) -0.017(2)
C28 0.057(3) 0.103(4) 0.102(4) -0.017(3) 0.019(3) -0.018(3)
C29 0.058(3) 0.089(4) 0.098(4) -0.028(3) -0.001(3) -0.010(2)
C30 0.081(3) 0.085(4) 0.071(3) -0.020(3) 0.001(3) -0.012(3)
C31 0.060(3) 0.073(3) 0.068(3) -0.009(2) 0.008(2) -0.008(2)
C32 0.046(2) 0.058(3) 0.048(2) -0.003(2) 0.0002(17) 0.000(2)
C33 0.054(2) 0.080(3) 0.074(3) -0.009(3) 0.009(2) 0.000(2)
C34 0.059(3) 0.134(5) 0.065(3) -0.019(3) 0.019(2) -0.014(3)
C35 0.089(4) 0.118(5) 0.064(3) -0.003(3) 0.016(3) -0.038(4)
C36 0.090(3) 0.089(4) 0.064(3) 0.008(3) 0.002(3) -0.025(3)
C37 0.061(3) 0.078(3) 0.056(3) 0.001(2) 0.007(2) -0.002(2)
N 0.059(2) 0.052(2) 0.061(2) -0.0027(17) 0.0066(16) 0.0033(18)
O1 0.098(2) 0.058(2) 0.157(3) 0.011(2) -0.039(2) 0.0109(19)
O2 0.089(2) 0.108(3) 0.073(2) 0.0045(18) 0.0023(16) 0.0113(18)
O3 0.094(2) 0.067(2) 0.096(2) -0.0016(17) 0.0047(17) 0.0077(17)
O4 0.069(2) 0.107(3) 0.119(3) -0.021(2) 0.0066(17) -0.0142(18)
O5 0.149(3) 0.127(4) 0.095(3) 0.026(2) -0.014(2) -0.034(3)
O6 0.129(4) 0.168(5) 0.422(10) -0.154(7) 0.026(5) -0.012(4)
P 0.0414(5) 0.0613(7) 0.0550(6) -0.0030(5) 0.0046(4) 0.0025(5)
S 0.0600(7) 0.0826(10) 0.0727(9) -0.0037(7) 0.0091(6) 0.0066(6)

loop_
_atom_type_symbol
_atom_type_description
_atom_type_scat_dispersion_real
_atom_type_scat_dispersion_imag
_atom_type_scat_source
C C 0.0033 0.0016 'International Tables Vol C Tables 4.2.6.8 and 6.1.1.4'
H H 0.0000 0.0000 'International Tables Vol C Tables 4.2.6.8 and 6.1.1.4'
O O 0.0106 0.0060 'International Tables Vol C Tables 4.2.6.8 and 6.1.1.4'
P P 0.1023 0.0942 'International Tables Vol C Tables 4.2.6.8 and 6.1.1.4'
S S 0.1246 0.1234 'International Tables Vol C Tables 4.2.6.8 and 6.1.1.4'
N N 0.0061 0.0033 'International Tables Vol C Tables 4.2.6.8 and 6.1.1.4'

loop_
_geom_angle_atom_site_label_1
_geom_angle_atom_site_label_2
_geom_angle_atom_site_label_3
_geom_angle
_geom_angle_site_symmetry_1
_geom_angle_site_symmetry_3
C2 C1 S 111.5(3) . .
C2 C1 H1A 109.3 . .
S C1 H1A 109.3 . .
C2 C1 H1B 109.3 . .
S C1 H1B 109.3 . .
H1A C1 H1B 108.0 . .
C1 C2 C3 113.1(4) . .
C1 C2 H2A 109.0 . .
C3 C2 H2A 109.0 . .
C1 C2 H2B 109.0 . .
C3 C2 H2B 109.0 . .
H2A C2 H2B 107.8 . .
N C3 C2 110.6(3) . .
N C3 H3A 109.5 . .
C2 C3 H3A 109.5 . .
N C3 H3B 109.5 . .
C2 C3 H3B 109.5 . .
H3A C3 H3B 108.1 . .
N C4 C9 120.0(4) . .
N C4 C5 121.6(4) . .
C9 C4 C5 118.4(4) . .
C6 C5 C4 119.1(5) . .
C6 C5 H5 120.4 . .
C4 C5 H5 120.4 . .
C5 C6 C7 122.6(5) . .
C5 C6 H6 118.7 . .
C7 C6 H6 118.7 . .
C8 C7 C6 119.2(5) . .
C8 C7 H7 120.4 . .
C6 C7 H7 120.4 . .
C7 C8 C9 120.9(5) . .
C7 C8 H8 119.6 . .
C9 C8 H8 119.6 . .
C8 C9 C4 119.7(4) . .
C8 C9 C10 119.0(4) . .
C4 C9 C10 121.3(4) . .
O1 C10 C9 121.9(4) . .
O1 C10 C11 121.7(4) . .
C9 C10 C11 116.4(4) . .
C13 C11 C12 120.3(3) . .
C13 C11 C10 119.1(4) . .
C12 C11 C10 120.6(4) . .
C13 C12 N 122.2(4) 3_676 .
C13 C12 C11 117.7(3) 3_676 .
N C12 C11 120.1(3) . .
C11 C13 C12 122.0(4) . 3_676
C11 C13 H13 119.0 . .
C12 C13 H13 119.0 3_676 .
C19 C14 C15 119.7(3) . .
C19 C14 P 121.3(3) . .
C15 C14 P 119.0(3) . .
C16 C15 C14 119.3(4) . .
C16 C15 H15 120.3 . .
C14 C15 H15 120.3 . .
C17 C16 C15 120.6(4) . .
C17 C16 H16 119.7 . .
C15 C16 H16 119.7 . .
C18 C17 C16 120.5(4) . .
C18 C17 H17 119.8 . .
C16 C17 H17 119.8 . .
C17 C18 C19 120.4(4) . .
C17 C18 H18 119.8 . .
C19 C18 H18 119.8 . .
C14 C19 C18 119.6(4) . .
C14 C19 H19 120.2 . .
C18 C19 H19 120.2 . .
C25 C20 C21 119.0(3) . .
C25 C20 P 118.3(3) . .
C21 C20 P 122.7(3) . .
C22 C21 C20 119.3(4) . .
C22 C21 H21 120.4 . .
C20 C21 H21 120.4 . .
C23 C22 C21 120.7(4) . .
C23 C22 H22 119.6 . .
C21 C22 H22 119.6 . .
C24 C23 C22 120.3(4) . .
C24 C23 H23 119.9 . .
C22 C23 H23 119.9 . .
C23 C24 C25 119.7(4) . .
C23 C24 H24 120.2 . .
C25 C24 H24 120.2 . .
C24 C25 C20 121.1(4) . .
C24 C25 H25 119.5 . .
C20 C25 H25 119.5 . .
C31 C26 C27 118.0(4) . .
C31 C26 P 124.5(3) . .
C27 C26 P 117.5(3) . .
C28 C27 C26 120.3(4) . .
C28 C27 H27 119.8 . .
C26 C27 H27 119.8 . .
C27 C28 C29 120.7(4) . .
C27 C28 H28 119.6 . .
C29 C28 H28 119.6 . .
C30 C29 C28 119.7(4) . .
C30 C29 H29 120.2 . .
C28 C29 H29 120.2 . .
C29 C30 C31 120.4(4) . .
C29 C30 H30 119.8 . .
C31 C30 H30 119.8 . .
C26 C31 C30 120.9(4) . .
C26 C31 H31 119.5 . .
C30 C31 H31 119.5 . .
C37 C32 C33 119.1(4) . .
C37 C32 P 120.9(3) . .
C33 C32 P 119.5(3) . .
C34 C33 C32 119.0(4) . .
C34 C33 H33 120.5 . .
C32 C33 H33 120.5 . .
C35 C34 C33 121.2(5) . .
C35 C34 H34 119.4 . .
C33 C34 H34 119.4 . .
C34 C35 C36 120.3(5) . .
C34 C35 H35 119.9 . .
C36 C35 H35 119.9 . .
C35 C36 C37 119.4(5) . .
C35 C36 H36 120.3 . .
C37 C36 H36 120.3 . .
C32 C37 C36 121.0(4) . .
C32 C37 H37 119.5 . .
C36 C37 H37 119.5 . .
C4 N C12 121.5(3) . .
C4 N C3 120.4(3) . .
C12 N C3 117.9(3) . .
H51 O5 H52 122(2) . .
H61 O6 H62 122(2) . .
C20 P C26 110.46(19) . .
C20 P C14 109.41(17) . .
C26 P C14 106.55(16) . .
C20 P C32 106.92(17) . .
C26 P C32 113.29(17) . .
C14 P C32 110.20(18) . .
O2 S O3 113.31(18) . .
O2 S O4 113.0(2) . .
O3 S O4 112.56(18) . .
O2 S C1 107.2(2) . .
O3 S C1 104.9(2) . .
O4 S C1 104.9(2) . .

loop_
_geom_bond_atom_site_label_1
_geom_bond_atom_site_label_2
_geom_bond_distance
_geom_bond_site_symmetry_2
C1 C2 1.473(5) .
C1 S 1.768(4) .
C1 H1A 0.9700 .
C1 H1B 0.9700 .
C2 C3 1.543(5) .
C2 H2A 0.9700 .
C2 H2B 0.9700 .
C3 N 1.459(4) .
C3 H3A 0.9700 .
C3 H3B 0.9700 .
C4 N 1.385(4) .
C4 C9 1.403(5) .
C4 C5 1.417(5) .
C5 C6 1.362(6) .
C5 H5 0.9300 .
C6 C7 1.369(6) .
C6 H6 0.9300 .
C7 C8 1.363(6) .
C7 H7 0.9300 .
C8 C9 1.395(5) .
C8 H8 0.9300 .
C9 C10 1.445(5) .
C10 O1 1.237(4) .
C10 C11 1.456(5) .
C11 C13 1.385(5) .
C11 C12 1.403(5) .
C12 C13 1.390(5) 3_676
C12 N 1.396(4) .
C13 C12 1.390(5) 3_676
C13 H13 0.9300 .
C14 C19 1.377(5) .
C14 C15 1.390(5) .
C14 P 1.785(4) .
C15 C16 1.376(5) .
C15 H15 0.9300 .
C16 C17 1.365(5) .
C16 H16 0.9300 .
C17 C18 1.351(5) .
C17 H17 0.9300 .
C18 C19 1.390(5) .
C18 H18 0.9300 .
C19 H19 0.9300 .
C20 C25 1.380(5) .
C20 C21 1.389(5) .
C20 P 1.776(4) .
C21 C22 1.381(5) .
C21 H21 0.9300 .
C22 C23 1.373(6) .
C22 H22 0.9300 .
C23 C24 1.358(5) .
C23 H23 0.9300 .
C24 C25 1.377(5) .
C24 H24 0.9300 .
C25 H25 0.9300 .
C26 C31 1.377(5) .
C26 C27 1.395(5) .
C26 P 1.779(4) .
C27 C28 1.365(5) .
C27 H27 0.9300 .
C28 C29 1.377(6) .
C28 H28 0.9300 .
C29 C30 1.350(6) .
C29 H29 0.9300 .
C30 C31 1.382(5) .
C30 H30 0.9300 .
C31 H31 0.9300 .
C32 C37 1.379(5) .
C32 C33 1.393(5) .
C32 P 1.791(4) .
C33 C34 1.386(6) .
C33 H33 0.9300 .
C34 C35 1.361(6) .
C34 H34 0.9300 .
C35 C36 1.372(6) .
C35 H35 0.9300 .
C36 C37 1.383(5) .
C36 H36 0.9300 .
C37 H37 0.9300 .
O2 S 1.430(3) .
O3 S 1.450(3) .
O4 S 1.459(3) .
O5 H51 0.806(10) .
O5 H52 0.796(10) .
O6 H61 0.801(10) .
O6 H62 0.795(10) .

loop_
_geom_torsion_atom_site_label_1
_geom_torsion_atom_site_label_2
_geom_torsion_atom_site_label_3
_geom_torsion_atom_site_label_4
_geom_torsion
_geom_torsion_site_symmetry_1
_geom_torsion_site_symmetry_4
S C1 C2 C3 -162.6(3) . .
C1 C2 C3 N 165.8(3) . .
N C4 C5 C6 179.9(3) . .
C9 C4 C5 C6 0.0(5) . .
C4 C5 C6 C7 0.5(6) . .
C5 C6 C7 C8 -0.6(7) . .
C6 C7 C8 C9 0.1(7) . .
C7 C8 C9 C4 0.3(6) . .
C7 C8 C9 C10 178.8(4) . .
N C4 C9 C8 179.7(3) . .
C5 C4 C9 C8 -0.3(5) . .
N C4 C9 C10 1.2(5) . .
C5 C4 C9 C10 -178.8(3) . .
C8 C9 C10 O1 1.1(6) . .
C4 C9 C10 O1 179.6(4) . .
C8 C9 C10 C11 -178.3(3) . .
C4 C9 C10 C11 0.2(5) . .
O1 C10 C11 C13 0.2(6) . .
C9 C10 C11 C13 179.6(3) . .
O1 C10 C11 C12 -179.3(4) . .
C9 C10 C11 C12 0.1(5) . .
C13 C11 C12 C13 -0.9(5) . 3_676
C10 C11 C12 C13 178.5(3) . 3_676
C13 C11 C12 N 178.7(3) . .
C10 C11 C12 N -1.8(5) . .
C12 C11 C13 C12 1.0(6) . 3_676
C10 C11 C13 C12 -178.5(3) . 3_676
C19 C14 C15 C16 0.9(5) . .
P C14 C15 C16 178.4(3) . .
C14 C15 C16 C17 -0.3(6) . .
C15 C16 C17 C18 0.0(6) . .
C16 C17 C18 C19 -0.3(6) . .
C15 C14 C19 C18 -1.2(5) . .
P C14 C19 C18 -178.6(3) . .
C17 C18 C19 C14 0.9(6) . .
C25 C20 C21 C22 0.0(5) . .
P C20 C21 C22 -179.0(3) . .
C20 C21 C22 C23 0.0(6) . .
C21 C22 C23 C24 0.7(7) . .
C22 C23 C24 C25 -1.4(6) . .
C23 C24 C25 C20 1.4(6) . .
C21 C20 C25 C24 -0.7(5) . .
P C20 C25 C24 178.3(3) . .
C31 C26 C27 C28 -0.5(6) . .
P C26 C27 C28 179.0(3) . .
C26 C27 C28 C29 -0.1(7) . .
C27 C28 C29 C30 0.5(7) . .
C28 C29 C30 C31 -0.3(7) . .
C27 C26 C31 C30 0.8(6) . .
P C26 C31 C30 -178.7(3) . .
C29 C30 C31 C26 -0.4(7) . .
C37 C32 C33 C34 -1.3(5) . .
P C32 C33 C34 -173.9(3) . .
C32 C33 C34 C35 0.7(6) . .
C33 C34 C35 C36 -0.2(7) . .
C34 C35 C36 C37 0.4(7) . .
C33 C32 C37 C36 1.5(5) . .
P C32 C37 C36 174.0(3) . .
C35 C36 C37 C32 -1.1(6) . .
C9 C4 N C12 -3.0(5) . .
C5 C4 N C12 177.0(3) . .
C9 C4 N C3 -176.8(3) . .
C5 C4 N C3 3.2(5) . .
C13 C12 N C4 -177.0(3) 3_676 .
C11 C12 N C4 3.3(5) . .
C13 C12 N C3 -3.0(5) 3_676 .
C11 C12 N C3 177.3(3) . .
C2 C3 N C4 93.3(4) . .
C2 C3 N C12 -80.8(4) . .
C25 C20 P C26 171.6(3) . .
C21 C20 P C26 -9.4(4) . .
C25 C20 P C14 -71.4(3) . .
C21 C20 P C14 107.6(3) . .
C25 C20 P C32 48.0(3) . .
C21 C20 P C32 -133.1(3) . .
C31 C26 P C20 -106.3(3) . .
C27 C26 P C20 74.1(3) . .
C31 C26 P C14 134.9(3) . .
C27 C26 P C14 -44.6(3) . .
C31 C26 P C32 13.6(4) . .
C27 C26 P C32 -165.9(3) . .
C19 C14 P C20 1.1(3) . .
C15 C14 P C20 -176.3(3) . .
C19 C14 P C26 120.5(3) . .
C15 C14 P C26 -56.9(3) . .
C19 C14 P C32 -116.2(3) . .
C15 C14 P C32 66.4(3) . .
C37 C32 P C20 -113.5(3) . .
C33 C32 P C20 59.0(3) . .
C37 C32 P C26 124.6(3) . .
C33 C32 P C26 -62.9(3) . .
C37 C32 P C14 5.4(3) . .
C33 C32 P C14 177.8(3) . .
C2 C1 S O2 -56.8(4) . .
C2 C1 S O3 -177.6(3) . .
C2 C1 S O4 63.6(4) . .
